data_1576429
loop_
_publ_author_name
'Swain, Amlan'
'Behera, Bedabyas'
'Samal, Saroj Lochan'
'Rout, Laxmidhar'
'Mohapatra, Debendra K.'

_publ_section_title
;
 CuNiO2 nano catalyst for efficient Csp2--S bond formation in water:
 toward green synthesis of bioactive molecules
;
_journal_issue 3
_journal_name_full 'Catalysis Science &amp; Technology'
_journal_page_first 830
_journal_page_last 839
_journal_paper_doi 10.1039/D5CY01377A
_journal_volume 16
_journal_year 2026
_chemical_formula_moiety 'C13 H11 Cl O3 S'
_chemical_formula_sum 'C13 H11 Cl O3 S'
_chemical_formula_weight 282.73
_space_group_crystal_system monoclinic
_space_group_IT_number 14
_space_group_name_Hall '-P 2ybc'
_space_group_name_H-M_alt 'P 1 21/c 1'
_atom_sites_solution_hydrogens geom
_atom_sites_solution_primary dual
_audit_creation_date 2024-09-30
_audit_creation_method
;
Olex2 1.5-alpha
(compiled 2022.11.02 svn.ra8b101fa for OlexSys, GUI svn.r6635)
;
_audit_update_record
;
2024-10-02 deposited with the CCDC.	2025-12-24 downloaded from the CCDC.
;
_cell_angle_alpha 90
_cell_angle_beta 103.712(5)
_cell_angle_gamma 90
_cell_formula_units_Z 4
_cell_length_a 10.3136(5)
_cell_length_b 8.2566(4)
_cell_length_c 15.6300(7)
_cell_measurement_reflns_used 4650
_cell_measurement_temperature 293(2)
_cell_measurement_theta_max 25.5510
_cell_measurement_theta_min 2.0260
_cell_volume 1293.04(11)
_computing_cell_refinement 'CrysAlisPro 1.171.41.93a (Rigaku OD, 2020)'
_computing_data_collection 'CrysAlisPro 1.171.41.93a (Rigaku OD, 2020)'
_computing_data_reduction 'CrysAlisPro 1.171.41.93a (Rigaku OD, 2020)'
_computing_molecular_graphics 'Olex2 1.5-alpha (Dolomanov et al., 2009)'
_computing_publication_material 'Olex2 1.5-alpha (Dolomanov et al., 2009)'
_computing_structure_refinement 'SHELXL 2018/3 (Sheldrick, 2015)'
_computing_structure_solution 'SHELXT 2018/2 (Sheldrick, 2018)'
_diffrn_ambient_temperature 293(2)
_diffrn_detector 'Hybrid Pixel Array Detector'
_diffrn_detector_area_resol_mean 10.0000
_diffrn_measured_fraction_theta_full 1.000
_diffrn_measured_fraction_theta_max 0.958
_diffrn_measurement_details
;
List of Runs (angles in degrees, time in seconds):

  # Type    Start    End  Width  t~exp~   \w     \q     \k     \f   Frames
#--------------------------------------------------------------------------
  1  \w     15.00  67.00   0.50   73.23    --   10.00  63.00-131.00  104
  2  \w    -41.00 -15.00   0.50   73.23    --   10.00 -63.00  92.00   52
  3  \w    -52.00 -25.00   0.50   73.23    --  -10.20 -63.00  92.00   54
  4  \w     -3.00  23.00   0.50   73.23    --  -10.20  63.00-131.00   52
  5  \w    -12.00  98.00   0.50   73.23    --   10.00  82.00 -60.00  220
  6  \w    -35.00  -3.00   0.50   73.23    --  -10.20  77.00 -30.00   64
  7  \w     30.00  78.00   0.50   73.23    --  -10.20  77.00 -30.00   96
  8  \w    -96.00  15.00   0.50   73.23    --  -10.20 -77.00  90.00  222
  9  \w    -24.00  75.00   0.50   73.23    --  -10.20  38.00-150.00  198
 10  \w      1.00  30.00   0.50   73.23    --  -10.20  57.00 -60.00   58
;
_diffrn_measurement_device 'four-circle diffractometer'
_diffrn_measurement_device_type 'XtaLAB Pro II AFC12 (RINC): Kappa single'
_diffrn_measurement_method '\w scans'
_diffrn_orient_matrix_type 'CrysAlisPro convention (1999,Acta A55,543-557)'
_diffrn_orient_matrix_UB_11 -0.0476320000
_diffrn_orient_matrix_UB_12 -0.0596705000
_diffrn_orient_matrix_UB_13 0.0041902000
_diffrn_orient_matrix_UB_21 -0.0395642000
_diffrn_orient_matrix_UB_22 0.0212656000
_diffrn_orient_matrix_UB_23 -0.0419969000
_diffrn_orient_matrix_UB_31 0.0344259000
_diffrn_orient_matrix_UB_32 -0.0580460000
_diffrn_orient_matrix_UB_33 -0.0198712000
_diffrn_radiation_monochromator mirror
_diffrn_radiation_probe x-ray
_diffrn_radiation_type 'Mo K\a'
_diffrn_radiation_wavelength 0.71073
_diffrn_reflns_av_R_equivalents 0.0711
_diffrn_reflns_av_unetI/netI 0.0646
_diffrn_reflns_Laue_measured_fraction_full 1.000
_diffrn_reflns_Laue_measured_fraction_max 0.958
_diffrn_reflns_limit_h_max 13
_diffrn_reflns_limit_h_min -12
_diffrn_reflns_limit_k_max 10
_diffrn_reflns_limit_k_min -10
_diffrn_reflns_limit_l_max 19
_diffrn_reflns_limit_l_min -17
_diffrn_reflns_number 12092
_diffrn_reflns_point_group_measured_fraction_full 1.000
_diffrn_reflns_point_group_measured_fraction_max 0.958
_diffrn_reflns_theta_full 25.242
_diffrn_reflns_theta_max 27.030
_diffrn_reflns_theta_min 2.033
_diffrn_source 'micro-focus sealed X-ray tube'
_diffrn_source_type 'Rigaku (Mo) X-ray Source'
_exptl_absorpt_coefficient_mu 0.453
_exptl_absorpt_correction_T_max 1.00000
_exptl_absorpt_correction_T_min 0.30601
_exptl_absorpt_correction_type multi-scan
_exptl_absorpt_process_details
;
CrysAlisPro 1.171.41.93a (Rigaku Oxford Diffraction, 2020)
Empirical absorption correction using spherical harmonics,
implemented in SCALE3 ABSPACK scaling algorithm.
;
_exptl_crystal_density_diffrn 1.452
_exptl_crystal_description crystalline
_exptl_crystal_F_000 584
_exptl_crystal_size_max 0.15
_exptl_crystal_size_mid 0.12
_exptl_crystal_size_min 0.10
_refine_diff_density_max 0.801
_refine_diff_density_min -0.567
_refine_diff_density_rms 0.060
_refine_ls_extinction_method none
_refine_ls_goodness_of_fit_ref 1.071
_refine_ls_hydrogen_treatment constr
_refine_ls_matrix_type full
_refine_ls_number_parameters 163
_refine_ls_number_reflns 2706
_refine_ls_number_restraints 0
_refine_ls_restrained_S_all 1.071
_refine_ls_R_factor_all 0.1246
_refine_ls_R_factor_gt 0.0732
_refine_ls_shift/su_max 0.000
_refine_ls_shift/su_mean 0.000
_refine_ls_structure_factor_coef Fsqd
_refine_ls_weighting_details 'w=1/[\s^2^(Fo^2^)+(0.0994P)^2^+1.1523P] where P=(Fo^2^+2Fc^2^)/3'
_refine_ls_weighting_scheme calc
_refine_ls_wR_factor_gt 0.2083
_refine_ls_wR_factor_ref 0.2429
_reflns_Friedel_coverage 0.000
_reflns_number_gt 1547
_reflns_number_total 2706
_reflns_threshold_expression 'I > 2\s(I)'
_cod_data_source_file d5cy01377a2.cif
_cod_data_source_block as-232_28092024
_cod_database_code 1576429
_shelx_shelxl_version_number 2018/3
_chemical_oxdiff_formula 'C H Cl O S'
_shelx_space_group_comment
;
The symmetry employed for this shelxl refinement is uniquely defined
by the following loop, which should always be used as a source of
symmetry information in preference to the above space-group names.
They are only intended as comments.
;
_olex2_refinement_description
;
1. Fixed Uiso
 At 1.2 times of:
  All C(H) groups
 At 1.5 times of:
  All C(H,H,H) groups
2.a Me refined with riding coordinates:
 C00H(H00E,H00H,H00I)
2.b Aromatic/amide H refined with riding coordinates:
 C008(H008), C00A(H00A), C00B(H00B), C00C(H00C), C00D(H00D), C00F(H00F),
 C00G(H00G), C00I(H00J)
;
_olex2_submission_special_instructions 'No special instructions were received'
_oxdiff_exptl_absorpt_empirical_details
;
Empirical correction (ABSPACK) includes:
- Absorption correction using spherical harmonics
- Frame scaling
;
_oxdiff_exptl_absorpt_empirical_full_max 2.622
_oxdiff_exptl_absorpt_empirical_full_min 0.273

loop_
_space_group_symop_operation_xyz
'x, y, z'
'-x, y+1/2, -z+1/2'
'-x, -y, -z'
'x, -y-1/2, z-1/2'

loop_
_atom_site_label
_atom_site_type_symbol
_atom_site_fract_x
_atom_site_fract_y
_atom_site_fract_z
_atom_site_U_iso_or_equiv
_atom_site_adp_type
_atom_site_occupancy
_atom_site_site_symmetry_order
_atom_site_calc_flag
_atom_site_refinement_flags_posn
_atom_site_refinement_flags_adp
_atom_site_refinement_flags_occupancy
_atom_site_disorder_assembly
_atom_site_disorder_group
S001 S 0.71074(13) 0.33889(15) 0.26524(7) 0.0720(5) Uani 1 1 d . . . . .
Cl02 Cl 0.32663(16) 0.3026(2) 0.51967(10) 0.1103(7) Uani 1 1 d . . . . .
O003 O 0.7822(4) 0.1889(4) 0.2726(2) 0.0927(11) Uani 1 1 d . . . . .
O004 O 0.6335(4) 0.3906(5) 0.18091(19) 0.0947(12) Uani 1 1 d . . . . .
O005 O 1.0905(4) 0.8553(6) 0.4151(3) 0.1009(12) Uani 1 1 d . . . . .
C006 C 0.8241(4) 0.4931(5) 0.3083(3) 0.0607(11) Uani 1 1 d . . . . .
C007 C 0.6015(4) 0.3292(5) 0.3367(3) 0.0603(11) Uani 1 1 d . . . . .
C008 C 0.4859(5) 0.4216(6) 0.3189(3) 0.0696(12) Uani 1 1 d . . . . .
H008 H 0.465202 0.487027 0.269085 0.083 Uiso 1 1 calc R U . . .
C009 C 0.9965(4) 0.7405(6) 0.3765(3) 0.0686(12) Uani 1 1 d . . . . .
C00A C 0.6325(5) 0.2342(6) 0.4104(3) 0.0715(12) Uani 1 1 d . . . . .
H00A H 0.711101 0.174302 0.422852 0.086 Uiso 1 1 calc R U . . .
C00B C 0.5484(5) 0.2270(6) 0.4656(3) 0.0754(13) Uani 1 1 d . . . . .
H00B H 0.569218 0.161663 0.515475 0.090 Uiso 1 1 calc R U . . .
C00C C 0.9461(5) 0.4591(6) 0.3649(3) 0.0738(13) Uani 1 1 d . . . . .
H00C H 0.969714 0.352336 0.380083 0.089 Uiso 1 1 calc R U . . .
C00D C 0.8769(5) 0.7753(6) 0.3204(3) 0.0733(13) Uani 1 1 d . . . . .
H00D H 0.853553 0.882122 0.305080 0.088 Uiso 1 1 calc R U . . .
C00E C 0.4315(5) 0.3176(6) 0.4472(3) 0.0689(12) Uani 1 1 d . . . . .
C00F C 0.7914(5) 0.6516(6) 0.2867(3) 0.0726(13) Uani 1 1 d . . . . .
H00F H 0.709738 0.675419 0.248554 0.087 Uiso 1 1 calc R U . . .
C00G C 0.4024(5) 0.4157(6) 0.3751(3) 0.0737(13) Uani 1 1 d . . . . .
H00G H 0.325580 0.478857 0.363995 0.088 Uiso 1 1 calc R U . . .
C00H C 1.0714(6) 0.9964(7) 0.4021(4) 0.0927(19) Uani 1 1 d . . . . .
H00E H 1.147140 1.056368 0.434273 0.139 Uiso 1 1 calc R U . . .
H00H H 1.058190 1.018298 0.340335 0.139 Uiso 1 1 calc R U . . .
H00I H 0.993356 1.028417 0.421320 0.139 Uiso 1 1 calc R U . . .
C00I C 1.0306(5) 0.5803(7) 0.3979(3) 0.0815(14) Uani 1 1 d . . . . .
H00J H 1.112742 0.556433 0.435421 0.098 Uiso 1 1 calc R U . . .

loop_
_atom_site_aniso_label
_atom_site_aniso_U_11
_atom_site_aniso_U_22
_atom_site_aniso_U_33
_atom_site_aniso_U_23
_atom_site_aniso_U_13
_atom_site_aniso_U_12
S001 0.0884(9) 0.0672(9) 0.0607(7) -0.0112(5) 0.0185(6) 0.0032(6)
Cl02 0.0974(11) 0.1320(15) 0.1078(11) -0.0321(9) 0.0367(9) -0.0263(9)
O003 0.116(3) 0.065(2) 0.105(3) -0.0176(18) 0.043(2) 0.013(2)
O004 0.115(3) 0.113(3) 0.0505(17) -0.0090(17) 0.0067(18) -0.008(2)
O005 0.079(2) 0.123(4) 0.095(3) -0.010(3) 0.010(2) -0.005(3)
C006 0.069(3) 0.061(3) 0.052(2) -0.0013(19) 0.0161(19) 0.007(2)
C007 0.068(3) 0.054(3) 0.055(2) -0.0104(19) 0.008(2) 0.001(2)
C008 0.075(3) 0.059(3) 0.066(3) -0.005(2) 0.000(2) 0.002(2)
C009 0.060(3) 0.081(4) 0.068(2) -0.007(2) 0.020(2) -0.004(3)
C00A 0.072(3) 0.074(3) 0.066(3) 0.002(2) 0.013(2) 0.010(2)
C00B 0.084(3) 0.073(3) 0.067(3) 0.001(2) 0.013(2) -0.001(3)
C00C 0.075(3) 0.069(3) 0.078(3) 0.010(2) 0.018(2) 0.015(3)
C00D 0.076(3) 0.061(3) 0.082(3) 0.005(2) 0.017(3) 0.006(3)
C00E 0.077(3) 0.060(3) 0.066(3) -0.017(2) 0.009(2) -0.016(2)
C00F 0.074(3) 0.063(3) 0.075(3) 0.001(2) 0.005(2) 0.010(2)
C00G 0.060(3) 0.073(3) 0.083(3) -0.018(3) 0.008(2) 0.001(2)
C00H 0.111(4) 0.086(4) 0.095(4) -0.037(3) 0.052(3) -0.054(4)
C00I 0.064(3) 0.092(4) 0.083(3) 0.007(3) 0.007(2) 0.011(3)

loop_
_atom_type_symbol
_atom_type_description
_atom_type_scat_dispersion_real
_atom_type_scat_dispersion_imag
_atom_type_scat_source
C C 0.0033 0.0016 'International Tables Vol C Tables 4.2.6.8 and 6.1.1.4'
H H 0.0000 0.0000 'International Tables Vol C Tables 4.2.6.8 and 6.1.1.4'
Cl Cl 0.1484 0.1585 'International Tables Vol C Tables 4.2.6.8 and 6.1.1.4'
O O 0.0106 0.0060 'International Tables Vol C Tables 4.2.6.8 and 6.1.1.4'
S S 0.1246 0.1234 'International Tables Vol C Tables 4.2.6.8 and 6.1.1.4'

loop_
_geom_angle_atom_site_label_1
_geom_angle_atom_site_label_2
_geom_angle_atom_site_label_3
_geom_angle
_geom_angle_site_symmetry_1
_geom_angle_site_symmetry_3
_geom_angle_publ_flag
O003 S001 O004 119.6(2) . . ?
O003 S001 C006 108.3(2) . . ?
O003 S001 C007 107.7(2) . . ?
O004 S001 C006 108.2(2) . . ?
O004 S001 C007 107.2(2) . . ?
C006 S001 C007 104.93(19) . . ?
C00H O005 C009 121.6(5) . . ?
C00C C006 S001 121.4(4) . . ?
C00F C006 S001 119.7(3) . . ?
C00F C006 C00C 118.9(4) . . ?
C008 C007 S001 119.7(3) . . ?
C00A C007 S001 120.2(3) . . ?
C00A C007 C008 120.2(4) . . ?
C007 C008 H008 120.2 . . ?
C00G C008 C007 119.6(4) . . ?
C00G C008 H008 120.2 . . ?
O005 C009 C00I 115.8(5) . . ?
C00D C009 O005 124.6(5) . . ?
C00D C009 C00I 119.6(5) . . ?
C007 C00A H00A 119.9 . . ?
C00B C00A C007 120.2(4) . . ?
C00B C00A H00A 119.9 . . ?
C00A C00B H00B 120.1 . . ?
C00A C00B C00E 119.8(5) . . ?
C00E C00B H00B 120.1 . . ?
C006 C00C H00C 120.0 . . ?
C00I C00C C006 120.1(5) . . ?
C00I C00C H00C 120.0 . . ?
C009 C00D H00D 120.3 . . ?
C009 C00D C00F 119.4(5) . . ?
C00F C00D H00D 120.3 . . ?
C00B C00E Cl02 117.9(4) . . ?
C00G C00E Cl02 122.0(4) . . ?
C00G C00E C00B 120.1(5) . . ?
C006 C00F H00F 119.4 . . ?
C00D C00F C006 121.2(4) . . ?
C00D C00F H00F 119.4 . . ?
C008 C00G H00G 119.9 . . ?
C00E C00G C008 120.2(5) . . ?
C00E C00G H00G 119.9 . . ?
O005 C00H H00E 109.5 . . ?
O005 C00H H00H 109.5 . . ?
O005 C00H H00I 109.5 . . ?
H00E C00H H00H 109.5 . . ?
H00E C00H H00I 109.5 . . ?
H00H C00H H00I 109.5 . . ?
C009 C00I H00J 119.6 . . ?
C00C C00I C009 120.7(5) . . ?
C00C C00I H00J 119.6 . . ?

loop_
_geom_bond_atom_site_label_1
_geom_bond_atom_site_label_2
_geom_bond_distance
_geom_bond_site_symmetry_2
_geom_bond_publ_flag
S001 O003 1.432(4) . ?
S001 O004 1.434(3) . ?
S001 C006 1.752(5) . ?
S001 C007 1.766(4) . ?
Cl02 C00E 1.746(5) . ?
O005 C009 1.388(6) . ?
O005 C00H 1.191(6) . ?
C006 C00C 1.384(6) . ?
C006 C00F 1.374(6) . ?
C007 C008 1.387(6) . ?
C007 C00A 1.368(6) . ?
C008 H008 0.9300 . ?
C008 C00G 1.369(7) . ?
C009 C00D 1.364(6) . ?
C009 C00I 1.389(7) . ?
C00A H00A 0.9300 . ?
C00A C00B 1.361(6) . ?
C00B H00B 0.9300 . ?
C00B C00E 1.390(7) . ?
C00C H00C 0.9300 . ?
C00C C00I 1.347(7) . ?
C00D H00D 0.9300 . ?
C00D C00F 1.370(7) . ?
C00E C00G 1.363(6) . ?
C00F H00F 0.9300 . ?
C00G H00G 0.9300 . ?
C00H H00E 0.9600 . ?
C00H H00H 0.9600 . ?
C00H H00I 0.9600 . ?
C00I H00J 0.9300 . ?

loop_
_geom_torsion_atom_site_label_1
_geom_torsion_atom_site_label_2
_geom_torsion_atom_site_label_3
_geom_torsion_atom_site_label_4
_geom_torsion
_geom_torsion_site_symmetry_1
_geom_torsion_site_symmetry_2
_geom_torsion_site_symmetry_3
_geom_torsion_site_symmetry_4
_geom_torsion_publ_flag
S001 C006 C00C C00I -179.1(4) . . . . ?
S001 C006 C00F C00D 178.9(4) . . . . ?
S001 C007 C008 C00G -179.0(3) . . . . ?
S001 C007 C00A C00B 179.9(4) . . . . ?
Cl02 C00E C00G C008 -178.7(3) . . . . ?
O003 S001 C006 C00C -19.8(4) . . . . ?
O003 S001 C006 C00F 161.1(4) . . . . ?
O003 S001 C007 C008 -153.9(3) . . . . ?
O003 S001 C007 C00A 27.7(4) . . . . ?
O004 S001 C006 C00C -150.8(4) . . . . ?
O004 S001 C006 C00F 30.0(4) . . . . ?
O004 S001 C007 C008 -23.9(4) . . . . ?
O004 S001 C007 C00A 157.7(4) . . . . ?
O005 C009 C00D C00F -179.5(4) . . . . ?
O005 C009 C00I C00C 179.3(4) . . . . ?
C006 S001 C007 C008 90.9(4) . . . . ?
C006 S001 C007 C00A -87.5(4) . . . . ?
C006 C00C C00I C009 0.6(7) . . . . ?
C007 S001 C006 C00C 95.0(4) . . . . ?
C007 S001 C006 C00F -84.1(4) . . . . ?
C007 C008 C00G C00E -1.2(6) . . . . ?
C007 C00A C00B C00E -0.5(7) . . . . ?
C008 C007 C00A C00B 1.5(7) . . . . ?
C009 C00D C00F C006 -0.1(7) . . . . ?
C00A C007 C008 C00G -0.6(6) . . . . ?
C00A C00B C00E Cl02 179.5(4) . . . . ?
C00A C00B C00E C00G -1.3(7) . . . . ?
C00B C00E C00G C008 2.1(7) . . . . ?
C00C C006 C00F C00D -0.2(7) . . . . ?
C00D C009 C00I C00C -1.0(7) . . . . ?
C00F C006 C00C C00I 0.0(7) . . . . ?
C00H O005 C009 C00D 1.0(8) . . . . ?
C00H O005 C009 C00I -179.3(5) . . . . ?
C00I C009 C00D C00F 0.7(7) . . . . ?
